data_7109482
loop_
_publ_author_name
'Aaron C. Sather'
'Orion B. Berryman'
'Curtis E. Moore'
'Julius Rebek'

_publ_section_title
;
 Uranyl ion coordination with rigid aromatic carboxylates and structural
 characterization of their complexes
;
_journal_name_full Chem.Commun.
_journal_page_first 6379
_journal_paper_doi 10.1039/c3cc43358g
_journal_volume 49
_journal_year 2013
_chemical_formula_moiety 'C72 H51 O11 U, 1.5(C5 H10), 2.5(C H2 Cl2), C6 H16 N'
_chemical_formula_sum 'C88 H87 Cl5 N O11 U'
_chemical_formula_weight 1749.86
_chemical_name_systematic
;
?
;
_space_group_crystal_system monoclinic
_space_group_IT_number 14
_space_group_name_Hall '-P 2yn'
_space_group_name_H-M_alt 'P 1 21/n 1'
_symmetry_space_group_name_Hall '-P 2yn'
_symmetry_space_group_name_H-M 'P 1 21/n 1'
_atom_sites_solution_hydrogens geom
_atom_sites_solution_primary direct
_atom_sites_solution_secondary difmap
_audit_creation_method SHELXL-2012
_cell_angle_alpha 90
_cell_angle_beta 109.593(2)
_cell_angle_gamma 90
_cell_formula_units_Z 4
_cell_length_a 19.6677(9)
_cell_length_b 18.8428(9)
_cell_length_c 22.6324(10)
_cell_measurement_reflns_used 7253
_cell_measurement_temperature 100(2)
_cell_measurement_theta_max 23.43
_cell_measurement_theta_min 2.73
_cell_volume 7901.8(6)
_computing_cell_refinement 'Bruker SAINT'
_computing_data_collection 'Bruker APEX2'
_computing_data_reduction 'Bruker SAINT'
_computing_molecular_graphics 'Bruker SHELXTL'
_computing_publication_material 'Bruker SHELXTL'
_computing_structure_refinement 'SHELXL-2012 (Sheldrick, 2012)'
_computing_structure_solution 'SHELXS-97 (Sheldrick, 2008)'
_diffrn_ambient_temperature 100(2)
_diffrn_detector_area_resol_mean '512 x 512'
_diffrn_measured_fraction_theta_full 0.997
_diffrn_measured_fraction_theta_max 0.995
_diffrn_measurement_device_type 'Bruker APEX-II CCD'
_diffrn_measurement_method '\f and \w scans'
_diffrn_radiation_type MoK\a
_diffrn_radiation_wavelength 0.71073
_diffrn_reflns_av_R_equivalents 0.0846
_diffrn_reflns_av_unetI/netI 0.0950
_diffrn_reflns_Laue_measured_fraction_full 0.997
_diffrn_reflns_Laue_measured_fraction_max 0.995
_diffrn_reflns_limit_h_max 24
_diffrn_reflns_limit_h_min -24
_diffrn_reflns_limit_k_max 22
_diffrn_reflns_limit_k_min -23
_diffrn_reflns_limit_l_max 28
_diffrn_reflns_limit_l_min -26
_diffrn_reflns_number 64835
_diffrn_reflns_point_group_measured_fraction_full 0.997
_diffrn_reflns_point_group_measured_fraction_max 0.995
_diffrn_reflns_theta_full 25.242
_diffrn_reflns_theta_max 26.422
_diffrn_reflns_theta_min 2.738
_diffrn_source 'fine-focus sealed tube'
_exptl_absorpt_coefficient_mu 2.285
_exptl_absorpt_correction_T_max 0.7454
_exptl_absorpt_correction_T_min 0.6506
_exptl_absorpt_correction_type multi-scan
_exptl_absorpt_process_details SADABS
_exptl_crystal_colour Colorless
_exptl_crystal_density_diffrn 1.471
_exptl_crystal_density_meas ?
_exptl_crystal_description Block
_exptl_crystal_F_000 3548
_exptl_crystal_size_max 0.153
_exptl_crystal_size_mid 0.147
_exptl_crystal_size_min 0.112
_refine_diff_density_max 1.222
_refine_diff_density_min -1.235
_refine_diff_density_rms 0.132
_refine_ls_extinction_method none
_refine_ls_goodness_of_fit_ref 1.010
_refine_ls_hydrogen_treatment constr
_refine_ls_matrix_type full
_refine_ls_number_parameters 949
_refine_ls_number_reflns 16177
_refine_ls_number_restraints 28
_refine_ls_restrained_S_all 1.012
_refine_ls_R_factor_all 0.0915
_refine_ls_R_factor_gt 0.0472
_refine_ls_shift/su_max 0.002
_refine_ls_shift/su_mean 0.000
_refine_ls_structure_factor_coef Fsqd
_refine_ls_weighting_details
;
w=1/[\s^2^(Fo^2^)+(0.0415P)^2^+9.4494P]
where P=(Fo^2^+2Fc^2^)/3
;
_refine_ls_weighting_scheme calc
_refine_ls_wR_factor_gt 0.0900
_refine_ls_wR_factor_ref 0.1028
_reflns_Friedel_coverage 0.000
_reflns_number_gt 10896
_reflns_number_total 16177
_reflns_threshold_expression 'I > 2\s(I)'
_cod_data_source_file c3cc43358g.txt
_cod_data_source_block RebekAS1
_cod_depositor_comments
;
The following automatic conversions were performed:

'_exptl_crystal_density_meas' value 'not measured' was changed to '?'
- the value is perceived as not measured.

Automatic conversion script
Id: cif_fix_values 3008 2015-01-20 13:52:24Z robertas 
;
_cod_database_code 7109482
_shelx_space_group_comment
;
The symmetry employed for this shelxl refinement is uniquely defined
by the following loop, which should always be used as a source of
symmetry information in preference to the above space-group names.
They are only intended as comments.
;
_shelx_estimated_absorpt_t_min 0.721
_shelx_estimated_absorpt_t_max 0.784

loop_
_space_group_symop_operation_xyz
'x, y, z'
'-x+1/2, y+1/2, -z+1/2'
'-x, -y, -z'
'x-1/2, -y-1/2, z-1/2'

loop_
_atom_site_label
_atom_site_type_symbol
_atom_site_fract_x
_atom_site_fract_y
_atom_site_fract_z
_atom_site_U_iso_or_equiv
_atom_site_adp_type
_atom_site_occupancy
_atom_site_site_symmetry_order
_atom_site_calc_flag
_atom_site_refinement_flags_posn
_atom_site_refinement_flags_adp
_atom_site_refinement_flags_occupancy
_atom_site_disorder_assembly
_atom_site_disorder_group
U1 U 0.84090(2) 0.33235(2) 0.84428(2) 0.01177(6) Uani 1 1 d . . . . .
O1 O 0.89580(18) 0.36733(18) 0.80360(15) 0.0155(8) Uani 1 1 d . . . . .
O2 O 0.78591(18) 0.29763(18) 0.88453(15) 0.0163(8) Uani 1 1 d . . . . .
O3 O 0.73278(18) 0.38499(18) 0.76574(15) 0.0160(8) Uani 1 1 d . . . . .
O4 O 0.76516(18) 0.27960(18) 0.74354(15) 0.0165(8) Uani 1 1 d . . . . .
O5 O 0.87185(17) 0.20890(17) 0.82789(15) 0.0134(8) Uani 1 1 d . . . . .
O6 O 0.94924(18) 0.26330(17) 0.90854(15) 0.0133(8) Uani 1 1 d . . . . .
O7 O 0.90378(17) 0.39993(17) 0.94020(15) 0.0138(8) Uani 1 1 d . . . . .
O8 O 0.81702(18) 0.45664(18) 0.86914(15) 0.0156(8) Uani 1 1 d . . . . .
O9 O 0.9499(2) 0.4231(2) 0.52809(17) 0.0280(10) Uani 1 1 d . . . . .
O10 O 1.22578(19) 0.3534(2) 0.77178(18) 0.0263(10) Uani 1 1 d . . . . .
O11 O 1.0668(2) 0.64958(19) 0.74213(17) 0.0259(9) Uani 1 1 d . . . . .
C1 C 0.7236(3) 0.3324(3) 0.7292(2) 0.0153(11) Uani 1 1 d . . . . .
C2 C 0.9297(3) 0.2087(3) 0.8754(2) 0.0143(11) Uani 1 1 d . . . . .
C3 C 0.8670(3) 0.4557(3) 0.9222(2) 0.0119(11) Uani 1 1 d . . . . .
C4 C 0.6617(3) 0.3322(3) 0.6681(2) 0.0164(11) Uani 1 1 d . . . . .
C5 C 0.5913(3) 0.3261(3) 0.6703(2) 0.0157(11) Uani 1 1 d . . . . .
C6 C 0.5339(3) 0.3245(3) 0.6137(2) 0.0196(12) Uani 1 1 d . . . . .
H6 H 0.4860 0.3204 0.6144 0.023 Uiso 1 1 calc R U . . .
C7 C 0.5450(3) 0.3287(3) 0.5574(2) 0.0211(12) Uani 1 1 d . . . . .
H7 H 0.5052 0.3259 0.5195 0.025 Uiso 1 1 calc R U . . .
C8 C 0.6142(3) 0.3370(3) 0.5554(2) 0.0171(11) Uani 1 1 d . . . . .
H8 H 0.6209 0.3416 0.5160 0.020 Uiso 1 1 calc R U . . .
C9 C 0.6744(3) 0.3388(3) 0.6102(2) 0.0166(11) Uani 1 1 d . . . . .
C10 C 0.5767(3) 0.3194(3) 0.7305(2) 0.0203(13) Uani 1 1 d . . . . .
C11 C 0.6156(3) 0.2730(3) 0.7778(3) 0.0250(14) Uani 1 1 d . . . . .
H11 H 0.6530 0.2452 0.7716 0.030 Uiso 1 1 calc R U . . .
C12 C 0.6014(4) 0.2661(4) 0.8335(3) 0.0430(18) Uani 1 1 d . . . . .
H12 H 0.6292 0.2347 0.8653 0.052 Uiso 1 1 calc R U . . .
C13 C 0.5464(4) 0.3054(5) 0.8420(4) 0.063(2) Uani 1 1 d . . . . .
H13 H 0.5362 0.3016 0.8800 0.076 Uiso 1 1 calc R U . . .
C14 C 0.5063(4) 0.3503(5) 0.7955(4) 0.067(3) Uani 1 1 d . . . . .
H14 H 0.4681 0.3769 0.8014 0.081 Uiso 1 1 calc R U . . .
C15 C 0.5212(3) 0.3571(4) 0.7402(3) 0.0392(17) Uani 1 1 d . . . . .
H15 H 0.4928 0.3882 0.7085 0.047 Uiso 1 1 calc R U . . .
C16 C 0.7472(3) 0.3529(3) 0.6060(2) 0.0174(12) Uani 1 1 d . . . . .
C17 C 0.7631(3) 0.3346(3) 0.5516(2) 0.0201(12) Uani 1 1 d . . . . .
H17 H 0.7297 0.3068 0.5199 0.024 Uiso 1 1 calc R U . . .
C18 C 0.8270(3) 0.3566(3) 0.5440(2) 0.0211(13) Uani 1 1 d . . . . .
H18 H 0.8356 0.3459 0.5062 0.025 Uiso 1 1 calc R U . . .
C19 C 0.8785(3) 0.3941(3) 0.5909(2) 0.0173(12) Uani 1 1 d . . . . .
C20 C 0.8651(3) 0.4082(3) 0.6463(2) 0.0187(12) Uani 1 1 d . . . . .
H20 H 0.9014 0.4305 0.6800 0.022 Uiso 1 1 calc R U . . .
C21 C 0.8002(3) 0.3903(3) 0.6531(2) 0.0179(12) Uani 1 1 d . . . . .
H21 H 0.7912 0.4034 0.6904 0.021 Uiso 1 1 calc R U . . .
C22 C 0.9446(3) 0.4212(3) 0.5805(2) 0.0191(12) Uani 1 1 d . . . . .
C23 C 1.0062(3) 0.4441(3) 0.6379(2) 0.0179(12) Uani 1 1 d . . . . .
C24 C 1.0597(3) 0.3941(3) 0.6663(2) 0.0168(12) Uani 1 1 d . . . . .
C25 C 1.1107(3) 0.4105(3) 0.7247(2) 0.0169(12) Uani 1 1 d . . . . .
C26 C 1.1121(3) 0.4765(3) 0.7529(2) 0.0158(12) Uani 1 1 d . . . . .
C27 C 1.0571(3) 0.5246(3) 0.7239(2) 0.0158(12) Uani 1 1 d . . . . .
C28 C 1.0037(3) 0.5097(3) 0.6657(2) 0.0163(12) Uani 1 1 d . . . . .
C29 C 1.1042(3) 0.3334(4) 0.5875(3) 0.0347(15) Uani 1 1 d . . . . .
H29A H 1.0790 0.3685 0.5558 0.052 Uiso 1 1 calc R U . . .
H29B H 1.1060 0.2879 0.5671 0.052 Uiso 1 1 calc R U . . .
H29C H 1.1534 0.3498 0.6099 0.052 Uiso 1 1 calc R U . . .
C30 C 1.0639(3) 0.3240(3) 0.6340(2) 0.0238(13) Uani 1 1 d . . . . .
H30A H 1.0890 0.2883 0.6659 0.029 Uiso 1 1 calc R U . . .
H30B H 1.0145 0.3064 0.6116 0.029 Uiso 1 1 calc R U . . .
C31 C 1.2378(3) 0.5264(3) 0.8007(3) 0.0307(15) Uani 1 1 d . . . . .
H31A H 1.2547 0.4924 0.7760 0.046 Uiso 1 1 calc R U . . .
H31B H 1.2765 0.5356 0.8405 0.046 Uiso 1 1 calc R U . . .
H31C H 1.2242 0.5709 0.7773 0.046 Uiso 1 1 calc R U . . .
C32 C 1.1717(3) 0.4954(3) 0.8140(2) 0.0228(13) Uani 1 1 d . . . . .
H32A H 1.1863 0.4524 0.8404 0.027 Uiso 1 1 calc R U . . .
H32B H 1.1533 0.5307 0.8374 0.027 Uiso 1 1 calc R U . . .
C33 C 0.9699(3) 0.6133(3) 0.5913(3) 0.0293(15) Uani 1 1 d . . . . .
H33A H 0.9818 0.5851 0.5597 0.044 Uiso 1 1 calc R U . . .
H33B H 1.0124 0.6402 0.6162 0.044 Uiso 1 1 calc R U . . .
H33C H 0.9306 0.6462 0.5703 0.044 Uiso 1 1 calc R U . . .
C34 C 0.9461(3) 0.5639(3) 0.6343(2) 0.0203(13) Uani 1 1 d . . . . .
H34A H 0.9354 0.5924 0.6669 0.024 Uiso 1 1 calc R U . . .
H34B H 0.9013 0.5390 0.6095 0.024 Uiso 1 1 calc R U . . .
C35 C 0.9721(3) 0.1404(3) 0.8901(2) 0.0139(12) Uani 1 1 d . . . . .
C36 C 0.9446(3) 0.0841(3) 0.9154(2) 0.0192(13) Uani 1 1 d . . . . .
C37 C 0.9821(3) 0.0191(3) 0.9246(2) 0.0205(13) Uani 1 1 d . . . . .
H37 H 0.9637 -0.0205 0.9405 0.025 Uiso 1 1 calc R U . . .
C38 C 1.0450(3) 0.0118(3) 0.9108(3) 0.0268(14) Uani 1 1 d . . . . .
H38 H 1.0696 -0.0324 0.9176 0.032 Uiso 1 1 calc R U . . .
C39 C 1.0726(3) 0.0684(3) 0.8871(3) 0.0253(14) Uani 1 1 d . . . . .
H39 H 1.1163 0.0630 0.8784 0.030 Uiso 1 1 calc R U . . .
C40 C 1.0364(3) 0.1337(3) 0.8761(2) 0.0179(12) Uani 1 1 d . . . . .
C41 C 0.8787(3) 0.0887(3) 0.9343(2) 0.0151(12) Uani 1 1 d . . . . .
C42 C 0.8601(3) 0.1505(3) 0.9594(2) 0.0182(13) Uani 1 1 d . . . . .
H42 H 0.8893 0.1917 0.9637 0.022 Uiso 1 1 calc R U . . .
C43 C 0.8001(3) 0.1529(3) 0.9780(3) 0.0244(14) Uani 1 1 d . . . . .
H43 H 0.7884 0.1957 0.9946 0.029 Uiso 1 1 calc R U . . .
C44 C 0.7570(3) 0.0943(3) 0.9729(3) 0.0258(14) Uani 1 1 d . . . . .
H44 H 0.7159 0.0962 0.9859 0.031 Uiso 1 1 calc R U . . .
C45 C 0.7745(3) 0.0327(3) 0.9484(3) 0.0279(14) Uani 1 1 d . . . . .
H45 H 0.7459 -0.0086 0.9456 0.033 Uiso 1 1 calc R U . . .
C46 C 0.8335(3) 0.0303(3) 0.9279(2) 0.0234(13) Uani 1 1 d . . . . .
H46 H 0.8431 -0.0119 0.9091 0.028 Uiso 1 1 calc R U . . .
C47 C 1.0671(3) 0.1926(3) 0.8483(2) 0.0158(12) Uani 1 1 d . . . . .
C48 C 1.1420(3) 0.2004(3) 0.8642(3) 0.0222(13) Uani 1 1 d . . . . .
H48 H 1.1730 0.1696 0.8947 0.027 Uiso 1 1 calc R U . . .
C49 C 1.1718(3) 0.2513(3) 0.8367(2) 0.0199(12) Uani 1 1 d . . . . .
H49 H 1.2227 0.2541 0.8473 0.024 Uiso 1 1 calc R U . . .
C50 C 1.1273(3) 0.2993(3) 0.7930(2) 0.0168(12) Uani 1 1 d . . . . .
C51 C 1.0529(3) 0.2930(3) 0.7784(2) 0.0186(12) Uani 1 1 d . . . . .
H51 H 1.0219 0.3256 0.7500 0.022 Uiso 1 1 calc R U . . .
C52 C 1.0235(3) 0.2401(3) 0.8045(2) 0.0159(12) Uani 1 1 d . . . . .
H52 H 0.9725 0.2360 0.7924 0.019 Uiso 1 1 calc R U . . .
C53 C 1.1610(3) 0.3534(3) 0.7628(2) 0.0187(12) Uani 1 1 d . . . . .
C54 C 0.8801(3) 0.5208(3) 0.9628(2) 0.0120(11) Uani 1 1 d . . . . .
C55 C 0.8431(3) 0.5262(3) 1.0064(2) 0.0151(11) Uani 1 1 d . . . . .
C56 C 0.8513(3) 0.5878(3) 1.0418(2) 0.0207(13) Uani 1 1 d . . . . .
H56 H 0.8251 0.5929 1.0699 0.025 Uiso 1 1 calc R U . . .
C57 C 0.8962(3) 0.6411(3) 1.0371(2) 0.0186(12) Uani 1 1 d . . . . .
H57 H 0.9026 0.6817 1.0633 0.022 Uiso 1 1 calc R U . . .
C58 C 0.9325(3) 0.6361(3) 0.9943(2) 0.0133(11) Uani 1 1 d . . . . .
H58 H 0.9637 0.6735 0.9915 0.016 Uiso 1 1 calc R U . . .
C59 C 0.9239(3) 0.5770(3) 0.9552(2) 0.0138(11) Uani 1 1 d . . . . .
C60 C 0.7950(3) 0.4682(3) 1.0137(2) 0.0205(13) Uani 1 1 d . . . . .
C61 C 0.8234(4) 0.4016(3) 1.0365(3) 0.0282(15) Uani 1 1 d . . . . .
H61 H 0.8734 0.3923 1.0459 0.034 Uiso 1 1 calc R U . . .
C62 C 0.7777(5) 0.3493(4) 1.0451(3) 0.047(2) Uani 1 1 d . . . . .
H62 H 0.7972 0.3048 1.0623 0.056 Uiso 1 1 calc R U . . .
C63 C 0.7057(5) 0.3609(4) 1.0295(4) 0.055(2) Uani 1 1 d . . . . .
H63 H 0.6748 0.3241 1.0341 0.066 Uiso 1 1 calc R U . . .
C64 C 0.6776(4) 0.4269(5) 1.0067(4) 0.064(2) Uani 1 1 d . . . . .
H64 H 0.6272 0.4353 0.9958 0.076 Uiso 1 1 calc R U . . .
C65 C 0.7222(3) 0.4802(4) 0.9999(3) 0.0414(17) Uani 1 1 d . . . . .
H65 H 0.7026 0.5256 0.9856 0.050 Uiso 1 1 calc R U . . .
C66 C 0.9572(3) 0.5776(3) 0.9051(2) 0.0147(12) Uani 1 1 d . . . . .
C67 C 0.9629(3) 0.6422(3) 0.8768(2) 0.0174(12) Uani 1 1 d . . . . .
H67 H 0.9451 0.6842 0.8898 0.021 Uiso 1 1 calc R U . . .
C68 C 0.9939(3) 0.6462(3) 0.8306(2) 0.0195(12) Uani 1 1 d . . . . .
H68 H 0.9988 0.6911 0.8134 0.023 Uiso 1 1 calc R U . . .
C69 C 1.0180(3) 0.5856(3) 0.8086(2) 0.0157(12) Uani 1 1 d . . . . .
C70 C 1.0118(3) 0.5203(3) 0.8361(2) 0.0165(12) Uani 1 1 d . . . . .
H70 H 1.0268 0.4780 0.8212 0.020 Uiso 1 1 calc R U . . .
C71 C 0.9840(3) 0.5168(3) 0.8848(2) 0.0151(12) Uani 1 1 d . . . . .
H71 H 0.9831 0.4726 0.9047 0.018 Uiso 1 1 calc R U . . .
C72 C 1.0500(3) 0.5922(3) 0.7574(2) 0.0186(12) Uani 1 1 d . . . . .
Cl1S Cl 1.22894(12) 0.50765(12) 0.59385(14) 0.0915(9) Uani 1 1 d . . . . .
Cl2S Cl 1.17986(10) 0.63357(10) 0.63936(8) 0.0470(5) Uani 1 1 d . . . . .
C1S C 1.1590(3) 0.5450(3) 0.6134(3) 0.0294(14) Uani 1 1 d . . . . .
H1SA H 1.1503 0.5166 0.6470 0.035 Uiso 1 1 calc R U . . .
H1SB H 1.1144 0.5443 0.5764 0.035 Uiso 1 1 calc R U . . .
Cl3S Cl 1.24330(10) 0.72252(9) 0.81045(8) 0.0485(5) Uani 1 1 d . . . . .
Cl4S Cl 1.16858(10) 0.83170(11) 0.85686(8) 0.0548(5) Uani 1 1 d . . . . .
C2S C 1.1707(4) 0.7839(4) 0.7902(3) 0.0411(17) Uani 1 1 d . . . . .
H2SA H 1.1761 0.8175 0.7585 0.049 Uiso 1 1 calc R U . . .
H2SB H 1.1246 0.7581 0.7716 0.049 Uiso 1 1 calc R U . . .
Cl5S Cl 1.0750(6) 0.1153(4) 0.6447(3) 0.100(2) Uani 0.5 1 d D U P A 1
Cl6S Cl 1.1059(4) 0.0159(3) 0.7514(3) 0.115(2) Uani 0.5 1 d D U P A 1
C1A C 1.076(3) 0.1260(15) 0.6240(11) 0.100(2) Uani 0.5 1 d D U P B 2
H1AA H 1.0405 0.1642 0.6066 0.121 Uiso 0.5 1 calc R U P B 2
H1AB H 1.1217 0.1387 0.6170 0.121 Uiso 0.5 1 calc R U P B 2
C3S C 1.1129(12) 0.1027(9) 0.7255(7) 0.065(4) Uani 0.5 1 d D U P A 1
H3SA H 1.0892 0.1355 0.7467 0.078 Uiso 0.5 1 calc R U P A 1
H3SB H 1.1646 0.1157 0.7387 0.078 Uiso 0.5 1 calc R U P A 1
C8S C 1.0892(12) 0.1164(10) 0.6944(10) 0.065(4) Uani 0.5 1 d D U P B 2
H8SA H 1.1414 0.1184 0.7186 0.078 Uiso 0.5 1 calc R U P B 2
H8SB H 1.0644 0.1542 0.7098 0.078 Uiso 0.5 1 calc R U P B 2
C9S C 1.0586(14) 0.0439(12) 0.7012(10) 0.115(2) Uani 0.5 1 d D U P B 2
H9SA H 1.0975 0.0085 0.7177 0.138 Uiso 0.5 1 calc R U P B 2
H9SB H 1.0294 0.0462 0.7293 0.138 Uiso 0.5 1 calc R U P B 2
C10S C 1.0120(11) 0.0265(12) 0.6346(9) 0.116(7) Uani 0.5 1 d D U P B 2
H10A H 1.0065 -0.0255 0.6290 0.139 Uiso 0.5 1 calc R U P B 2
H10B H 0.9634 0.0478 0.6251 0.139 Uiso 0.5 1 calc R U P B 2
C11S C 1.0477(9) 0.0557(9) 0.5927(8) 0.073(4) Uani 0.5 1 d D U P B 2
H11A H 1.0131 0.0628 0.5498 0.087 Uiso 0.5 1 calc R U P B 2
H11B H 1.0875 0.0246 0.5908 0.087 Uiso 0.5 1 calc R U P B 2
C1B C 0.8353(4) 0.1793(5) 0.4729(4) 0.0912(16) Uani 1 1 d D . . . .
H1BA H 0.8147 0.2252 0.4537 0.109 Uiso 1 1 calc R U . . .
H1BB H 0.8034 0.1582 0.4940 0.109 Uiso 1 1 calc R U . . .
C4S C 0.9106(4) 0.1880(6) 0.5173(4) 0.0912(16) Uani 1 1 d D . . . .
H4SA H 0.9295 0.1437 0.5406 0.109 Uiso 0.684(9) 1 calc R U P C 1
H4SB H 0.9146 0.2274 0.5473 0.109 Uiso 0.684(9) 1 calc R U P C 1
H4SC H 0.9137 0.1752 0.5606 0.109 Uiso 0.316(9) 1 calc R U P C 2
H4SD H 0.9274 0.2375 0.5170 0.109 Uiso 0.316(9) 1 calc R U P C 2
C5S C 0.9467(7) 0.2052(8) 0.4704(5) 0.0912(16) Uani 0.684(9) 1 d D . P C 1
H5SA H 0.9972 0.1881 0.4854 0.109 Uiso 0.684(9) 1 calc R U P C 1
H5SB H 0.9469 0.2571 0.4638 0.109 Uiso 0.684(9) 1 calc R U P C 1
C5SB C 0.9546(12) 0.1376(15) 0.4928(12) 0.0912(16) Uani 0.316(9) 1 d D . P C 2
H5SC H 0.9965 0.1645 0.4896 0.109 Uiso 0.316(9) 1 calc R U P C 2
H5SD H 0.9739 0.1006 0.5251 0.109 Uiso 0.316(9) 1 calc R U P C 2
C6S C 0.9043(7) 0.1684(8) 0.4102(5) 0.0912(16) Uani 0.684(9) 1 d D . P C 1
H6SA H 0.8836 0.2034 0.3763 0.109 Uiso 0.684(9) 1 calc R U P C 1
H6SB H 0.9354 0.1351 0.3970 0.109 Uiso 0.684(9) 1 calc R U P C 1
C6SB C 0.9198(8) 0.1007(16) 0.4313(12) 0.0912(16) Uani 0.316(9) 1 d D . P C 2
H6SC H 0.9226 0.0483 0.4347 0.109 Uiso 0.316(9) 1 calc R U P C 2
H6SD H 0.9379 0.1173 0.3978 0.109 Uiso 0.316(9) 1 calc R U P C 2
C7S C 0.8464(5) 0.1296(5) 0.4252(4) 0.0912(16) Uani 1 1 d D . . . .
H7SA H 0.8625 0.0821 0.4431 0.109 Uiso 0.684(9) 1 calc R U P C 1
H7SB H 0.8022 0.1247 0.3880 0.109 Uiso 0.684(9) 1 calc R U P C 1
H7SC H 0.8280 0.1540 0.3841 0.109 Uiso 0.316(9) 1 calc R U P C 2
H7SD H 0.8144 0.0882 0.4226 0.109 Uiso 0.316(9) 1 calc R U P C 2
N1 N 0.7222(4) 0.5596(4) 0.8000(3) 0.0524(10) Uani 0.851(9) 1 d . . P . .
H1A H 0.7647 0.5316 0.8263 0.063 Uiso 0.511(8) 1 calc R U P D 1
H1B H 0.7436 0.5126 0.8167 0.063 Uiso 0.489(8) 1 calc R U P D 2
C76B C 0.8025(4) 0.5698(4) 0.7366(3) 0.0524(10) Uani 1 1 d . . . . .
H76A H 0.8041 0.5733 0.6939 0.079 Uiso 0.655(9) 1 calc R U P D 1
H76B H 0.8340 0.5310 0.7589 0.079 Uiso 0.655(9) 1 calc R U P D 1
H76C H 0.8191 0.6145 0.7588 0.079 Uiso 0.655(9) 1 calc R U P D 1
H76D H 0.7728 0.5841 0.6942 0.079 Uiso 0.345(9) 1 calc R U P D 2
H76E H 0.7951 0.5192 0.7424 0.079 Uiso 0.345(9) 1 calc R U P D 2
H76F H 0.8535 0.5784 0.7424 0.079 Uiso 0.345(9) 1 calc R U P D 2
C77 C 0.6501(8) 0.5190(8) 0.8070(7) 0.0524(10) Uani 0.573(9) 1 d . . P D 1
H77A H 0.6475 0.4690 0.7930 0.063 Uiso 0.573(9) 1 calc R U P D 1
H77B H 0.6505 0.5204 0.8508 0.063 Uiso 0.573(9) 1 calc R U P D 1
C73 C 0.7235(7) 0.5546(6) 0.7338(5) 0.0524(10) Uani 0.655(9) 1 d . . P D 1
H73A H 0.6901 0.5899 0.7067 0.063 Uiso 0.655(9) 1 calc R U P D 1
H73B H 0.7083 0.5067 0.7165 0.063 Uiso 0.655(9) 1 calc R U P D 1
C76 C 0.7245(9) 0.6484(8) 0.8801(7) 0.0524(10) Uani 0.511(8) 1 d . . P D 1
H76G H 0.6728 0.6551 0.8721 0.079 Uiso 0.511(8) 1 calc R U P D 1
H76H H 0.7505 0.6919 0.8980 0.079 Uiso 0.511(8) 1 calc R U P D 1
H76I H 0.7422 0.6091 0.9098 0.079 Uiso 0.511(8) 1 calc R U P D 1
C75 C 0.7365(9) 0.6318(8) 0.8213(7) 0.0524(10) Uani 0.511(8) 1 d . . P D 1
H75A H 0.7056 0.6634 0.7882 0.063 Uiso 0.511(8) 1 calc R U P D 1
H75B H 0.7873 0.6429 0.8263 0.063 Uiso 0.511(8) 1 calc R U P D 1
C78 C 0.5893(7) 0.5612(7) 0.7650(6) 0.0524(10) Uani 0.573(9) 1 d . . P D 1
H78A H 0.5840 0.5511 0.7212 0.079 Uiso 0.573(9) 1 calc R U P D 1
H78B H 0.5992 0.6119 0.7733 0.079 Uiso 0.573(9) 1 calc R U P D 1
H78C H 0.5447 0.5486 0.7727 0.079 Uiso 0.573(9) 1 calc R U P D 1
C73B C 0.7164(9) 0.6076(9) 0.8500(8) 0.0524(10) Uani 0.489(8) 1 d . . P D 2
H73C H 0.7652 0.6268 0.8721 0.063 Uiso 0.489(8) 1 calc R U P D 2
H73D H 0.7032 0.5781 0.8807 0.063 Uiso 0.489(8) 1 calc R U P D 2
C74B C 0.6645(8) 0.6705(8) 0.8336(7) 0.0524(10) Uani 0.489(8) 1 d . . P D 2
H74A H 0.6725 0.6981 0.7998 0.079 Uiso 0.489(8) 1 calc R U P D 2
H74B H 0.6730 0.7006 0.8707 0.079 Uiso 0.489(8) 1 calc R U P D 2
H74C H 0.6147 0.6531 0.8197 0.079 Uiso 0.489(8) 1 calc R U P D 2
C75B C 0.7810(12) 0.6128(12) 0.7845(10) 0.0524(10) Uani 0.345(9) 1 d . . P D 2
H75C H 0.7584 0.6584 0.7666 0.063 Uiso 0.345(9) 1 calc R U P D 2
H75D H 0.8230 0.6222 0.8226 0.063 Uiso 0.345(9) 1 calc R U P D 2
C77B C 0.6640(10) 0.5536(10) 0.7525(8) 0.0524(10) Uani 0.427(9) 1 d . . P D 2
H77C H 0.6724 0.5312 0.7160 0.063 Uiso 0.427(9) 1 calc R U P D 2
H77D H 0.6386 0.5995 0.7400 0.063 Uiso 0.427(9) 1 calc R U P D 2
C78B C 0.6272(11) 0.5065(11) 0.7830(9) 0.0524(10) Uani 0.427(9) 1 d . . P D 2
H78D H 0.5782 0.4969 0.7544 0.079 Uiso 0.427(9) 1 calc R U P D 2
H78E H 0.6246 0.5292 0.8212 0.079 Uiso 0.427(9) 1 calc R U P D 2
H78F H 0.6539 0.4618 0.7939 0.079 Uiso 0.427(9) 1 calc R U P D 2
N1B N 0.696(2) 0.620(2) 0.7748(19) 0.0524(10) Uani 0.149(9) 1 d . . P E 3

loop_
_atom_site_aniso_label
_atom_site_aniso_U_11
_atom_site_aniso_U_22
_atom_site_aniso_U_33
_atom_site_aniso_U_23
_atom_site_aniso_U_13
_atom_site_aniso_U_12
U1 0.01318(9) 0.00761(9) 0.01193(9) -0.00108(10) 0.00080(7) 0.00008(10)
O1 0.022(2) 0.0126(19) 0.0116(18) 0.0005(15) 0.0044(15) 0.0059(16)
O2 0.0195(19) 0.0114(19) 0.0173(19) 0.0007(15) 0.0054(16) 0.0026(16)
O3 0.0160(19) 0.0102(19) 0.0182(19) -0.0044(16) 0.0009(16) -0.0003(15)
O4 0.0176(19) 0.013(2) 0.0156(19) -0.0018(15) 0.0013(16) 0.0009(16)
O5 0.0125(18) 0.0099(19) 0.0148(18) 0.0007(15) 0.0004(15) 0.0002(15)
O6 0.0155(19) 0.0087(19) 0.0132(18) -0.0013(15) 0.0016(15) 0.0020(15)
O7 0.0152(18) 0.0113(19) 0.0123(18) -0.0012(15) 0.0014(15) 0.0013(15)
O8 0.0192(19) 0.0085(19) 0.0134(18) -0.0042(15) -0.0018(16) 0.0016(15)
O9 0.024(2) 0.043(3) 0.019(2) 0.0027(19) 0.0101(18) 0.0039(19)
O10 0.017(2) 0.026(2) 0.038(2) 0.0026(18) 0.0119(18) 0.0009(17)
O11 0.038(2) 0.019(2) 0.028(2) 0.0015(17) 0.0199(19) -0.0049(18)
C1 0.017(3) 0.017(3) 0.012(2) 0.002(3) 0.006(2) -0.003(3)
C2 0.013(3) 0.012(3) 0.017(3) 0.001(2) 0.005(2) -0.001(2)
C3 0.011(3) 0.012(3) 0.013(3) 0.001(2) 0.005(2) -0.002(2)
C4 0.021(3) 0.007(2) 0.016(3) -0.003(2) -0.002(2) -0.002(3)
C5 0.018(3) 0.004(3) 0.021(3) 0.001(2) 0.002(2) 0.004(2)
C6 0.015(3) 0.014(3) 0.026(3) 0.003(3) 0.002(2) -0.002(2)
C7 0.017(3) 0.009(3) 0.027(3) -0.003(3) -0.007(2) 0.000(2)
C8 0.027(3) 0.008(3) 0.012(2) 0.000(2) 0.000(2) 0.001(3)
C9 0.018(3) 0.011(3) 0.017(3) -0.002(2) 0.001(2) 0.002(2)
C10 0.014(3) 0.022(3) 0.023(3) -0.001(2) 0.004(2) -0.002(2)
C11 0.016(3) 0.028(3) 0.028(3) 0.001(3) 0.003(3) -0.003(3)
C12 0.039(4) 0.057(5) 0.030(4) 0.014(3) 0.007(3) -0.006(4)
C13 0.052(5) 0.107(7) 0.038(4) 0.016(5) 0.025(4) 0.016(5)
C14 0.063(5) 0.101(8) 0.052(5) 0.011(5) 0.038(4) 0.038(5)
C15 0.030(4) 0.053(5) 0.032(4) 0.009(3) 0.008(3) 0.011(3)
C16 0.020(3) 0.011(3) 0.017(3) 0.002(2) 0.000(2) 0.004(2)
C17 0.021(3) 0.017(3) 0.017(3) -0.002(3) 0.001(2) 0.003(3)
C18 0.025(3) 0.024(3) 0.012(3) -0.004(2) 0.003(2) 0.005(2)
C19 0.019(3) 0.016(3) 0.015(3) 0.001(2) 0.003(2) 0.003(2)
C20 0.016(3) 0.021(3) 0.017(3) 0.002(2) 0.003(2) 0.001(2)
C21 0.024(3) 0.013(3) 0.015(3) -0.002(2) 0.006(2) 0.002(2)
C22 0.025(3) 0.018(3) 0.015(3) -0.001(2) 0.009(2) 0.007(2)
C23 0.021(3) 0.019(3) 0.016(3) 0.001(2) 0.010(2) -0.003(2)
C24 0.018(3) 0.018(3) 0.017(3) 0.001(2) 0.009(2) -0.002(2)
C25 0.016(3) 0.020(3) 0.019(3) 0.001(2) 0.012(2) -0.001(2)
C26 0.017(3) 0.017(3) 0.020(3) 0.001(2) 0.014(2) 0.000(2)
C27 0.021(3) 0.016(3) 0.015(3) 0.001(2) 0.012(2) -0.004(2)
C28 0.018(3) 0.020(3) 0.012(3) 0.003(2) 0.007(2) -0.004(2)
C29 0.037(4) 0.042(4) 0.026(3) -0.001(3) 0.013(3) 0.012(3)
C30 0.026(3) 0.029(3) 0.017(3) -0.003(3) 0.007(2) 0.000(3)
C31 0.023(3) 0.038(4) 0.030(3) -0.004(3) 0.006(3) -0.001(3)
C32 0.021(3) 0.025(3) 0.022(3) -0.008(3) 0.005(2) 0.002(3)
C33 0.032(3) 0.029(4) 0.028(3) 0.008(3) 0.011(3) 0.007(3)
C34 0.023(3) 0.018(3) 0.021(3) 0.001(2) 0.009(2) 0.002(2)
C35 0.016(3) 0.012(3) 0.011(3) -0.004(2) 0.001(2) 0.000(2)
C36 0.026(3) 0.010(3) 0.017(3) 0.001(2) 0.000(2) 0.001(2)
C37 0.028(3) 0.011(3) 0.021(3) -0.001(2) 0.006(3) -0.001(2)
C38 0.028(3) 0.014(3) 0.035(3) 0.002(3) 0.006(3) 0.012(3)
C39 0.026(3) 0.017(3) 0.035(3) 0.002(3) 0.013(3) 0.005(3)
C40 0.018(3) 0.013(3) 0.021(3) 0.002(2) 0.004(2) 0.000(2)
C41 0.015(3) 0.014(3) 0.013(3) 0.003(2) 0.002(2) -0.002(2)
C42 0.017(3) 0.014(3) 0.021(3) 0.004(2) 0.004(2) 0.002(2)
C43 0.025(3) 0.021(4) 0.026(3) 0.002(2) 0.007(3) 0.002(3)
C44 0.018(3) 0.031(4) 0.028(3) 0.001(3) 0.007(3) -0.003(3)
C45 0.028(3) 0.022(3) 0.034(4) -0.001(3) 0.010(3) -0.013(3)
C46 0.031(3) 0.014(3) 0.022(3) -0.003(2) 0.005(3) -0.003(3)
C47 0.022(3) 0.008(3) 0.019(3) -0.004(2) 0.009(2) 0.000(2)
C48 0.022(3) 0.018(3) 0.023(3) 0.005(2) 0.002(2) 0.006(2)
C49 0.014(3) 0.017(3) 0.028(3) 0.002(2) 0.006(2) 0.003(2)
C50 0.018(3) 0.016(3) 0.019(3) -0.002(2) 0.009(2) 0.002(2)
C51 0.024(3) 0.016(3) 0.017(3) 0.002(2) 0.008(2) 0.004(2)
C52 0.012(3) 0.018(3) 0.018(3) -0.002(2) 0.005(2) -0.001(2)
C53 0.020(3) 0.015(3) 0.020(3) -0.002(2) 0.006(2) 0.002(2)
C54 0.013(3) 0.010(3) 0.011(3) -0.002(2) 0.001(2) 0.005(2)
C55 0.016(3) 0.012(3) 0.016(3) -0.001(2) 0.005(2) -0.003(2)
C56 0.027(3) 0.023(3) 0.015(3) -0.005(2) 0.011(2) -0.001(3)
C57 0.028(3) 0.012(3) 0.015(3) -0.003(2) 0.005(2) 0.001(2)
C58 0.013(3) 0.008(3) 0.016(3) 0.000(2) 0.002(2) -0.002(2)
C59 0.013(3) 0.012(3) 0.013(3) -0.001(2) -0.001(2) -0.001(2)
C60 0.026(3) 0.019(3) 0.018(3) -0.004(2) 0.009(2) -0.007(2)
C61 0.053(4) 0.017(3) 0.022(3) -0.003(3) 0.022(3) -0.006(3)
C62 0.083(6) 0.029(4) 0.038(4) -0.003(3) 0.034(4) -0.014(4)
C63 0.068(6) 0.045(5) 0.063(5) -0.012(4) 0.037(5) -0.039(4)
C64 0.043(5) 0.067(6) 0.087(6) 0.003(5) 0.031(5) -0.018(4)
C65 0.033(4) 0.034(4) 0.059(5) 0.006(3) 0.019(3) -0.007(3)
C66 0.017(3) 0.015(3) 0.013(3) -0.001(2) 0.006(2) -0.003(2)
C67 0.027(3) 0.007(3) 0.019(3) -0.001(2) 0.010(2) 0.000(2)
C68 0.027(3) 0.011(3) 0.021(3) 0.001(2) 0.008(2) -0.001(2)
C69 0.018(3) 0.017(3) 0.009(3) -0.002(2) 0.001(2) -0.002(2)
C70 0.017(3) 0.013(3) 0.018(3) 0.000(2) 0.004(2) 0.004(2)
C71 0.013(3) 0.016(3) 0.014(3) -0.001(2) 0.002(2) -0.002(2)
C72 0.019(3) 0.023(3) 0.011(3) 0.001(2) 0.002(2) 0.001(2)
Cl1S 0.0606(14) 0.0567(14) 0.182(3) -0.0363(16) 0.0737(17) -0.0066(12)
Cl2S 0.0545(11) 0.0404(10) 0.0540(11) -0.0132(9) 0.0286(9) -0.0172(9)
C1S 0.026(3) 0.029(4) 0.036(4) 0.000(3) 0.014(3) -0.008(3)
Cl3S 0.0645(12) 0.0320(10) 0.0498(11) -0.0027(8) 0.0204(9) -0.0047(9)
Cl4S 0.0499(11) 0.0590(12) 0.0506(11) -0.0186(10) 0.0102(9) -0.0002(10)
C2S 0.043(4) 0.043(4) 0.041(4) 0.002(3) 0.018(3) -0.011(3)
Cl5S 0.107(4) 0.090(4) 0.070(5) -0.010(3) -0.017(5) 0.026(3)
Cl6S 0.174(6) 0.109(5) 0.104(4) -0.020(4) 0.102(5) -0.032(4)
C1A 0.107(4) 0.090(4) 0.070(5) -0.010(3) -0.017(5) 0.026(3)
C3S 0.050(12) 0.081(7) 0.070(8) -0.022(7) 0.030(10) 0.002(8)
C8S 0.050(12) 0.081(7) 0.070(8) -0.022(7) 0.030(10) 0.002(8)
C9S 0.174(6) 0.109(5) 0.104(4) -0.020(4) 0.102(5) -0.032(4)
C10S 0.118(17) 0.129(17) 0.130(12) -0.069(14) 0.082(11) -0.035(13)
C11S 0.070(12) 0.074(11) 0.069(8) -0.012(8) 0.017(9) 0.011(9)
C1B 0.088(4) 0.085(4) 0.087(4) -0.014(3) 0.011(3) -0.007(3)
C4S 0.088(4) 0.085(4) 0.087(4) -0.014(3) 0.011(3) -0.007(3)
C5S 0.088(4) 0.085(4) 0.087(4) -0.014(3) 0.011(3) -0.007(3)
C5SB 0.088(4) 0.085(4) 0.087(4) -0.014(3) 0.011(3) -0.007(3)
C6S 0.088(4) 0.085(4) 0.087(4) -0.014(3) 0.011(3) -0.007(3)
C6SB 0.088(4) 0.085(4) 0.087(4) -0.014(3) 0.011(3) -0.007(3)
C7S 0.088(4) 0.085(4) 0.087(4) -0.014(3) 0.011(3) -0.007(3)
N1 0.068(3) 0.046(2) 0.044(2) 0.0021(18) 0.0193(19) 0.007(2)
C76B 0.068(3) 0.046(2) 0.044(2) 0.0021(18) 0.0193(19) 0.007(2)
C77 0.068(3) 0.046(2) 0.044(2) 0.0021(18) 0.0193(19) 0.007(2)
C73 0.068(3) 0.046(2) 0.044(2) 0.0021(18) 0.0193(19) 0.007(2)
C76 0.068(3) 0.046(2) 0.044(2) 0.0021(18) 0.0193(19) 0.007(2)
C75 0.068(3) 0.046(2) 0.044(2) 0.0021(18) 0.0193(19) 0.007(2)
C78 0.068(3) 0.046(2) 0.044(2) 0.0021(18) 0.0193(19) 0.007(2)
C73B 0.068(3) 0.046(2) 0.044(2) 0.0021(18) 0.0193(19) 0.007(2)
C74B 0.068(3) 0.046(2) 0.044(2) 0.0021(18) 0.0193(19) 0.007(2)
C75B 0.068(3) 0.046(2) 0.044(2) 0.0021(18) 0.0193(19) 0.007(2)
C77B 0.068(3) 0.046(2) 0.044(2) 0.0021(18) 0.0193(19) 0.007(2)
C78B 0.068(3) 0.046(2) 0.044(2) 0.0021(18) 0.0193(19) 0.007(2)
N1B 0.068(3) 0.046(2) 0.044(2) 0.0021(18) 0.0193(19) 0.007(2)

loop_
_atom_type_symbol
_atom_type_description
_atom_type_scat_dispersion_real
_atom_type_scat_dispersion_imag
_atom_type_scat_source
C C 0.0033 0.0016 'International Tables Vol C Tables 4.2.6.8 and 6.1.1.4'
H H 0.0000 0.0000 'International Tables Vol C Tables 4.2.6.8 and 6.1.1.4'
Cl Cl 0.1484 0.1585 'International Tables Vol C Tables 4.2.6.8 and 6.1.1.4'
N N 0.0061 0.0033 'International Tables Vol C Tables 4.2.6.8 and 6.1.1.4'
O O 0.0106 0.0060 'International Tables Vol C Tables 4.2.6.8 and 6.1.1.4'
U U -9.6767 9.6646 'International Tables Vol C Tables 4.2.6.8 and 6.1.1.4'

loop_
_geom_angle_atom_site_label_1
_geom_angle_atom_site_label_2
_geom_angle_atom_site_label_3
_geom_angle
O2 U1 O1 179.77(16)
O2 U1 O7 87.13(13)
O1 U1 O7 93.01(13)
O2 U1 O5 87.28(14)
O1 U1 O5 92.80(13)
O7 U1 O5 123.00(11)
O2 U1 O4 92.47(14)
O1 U1 O4 87.37(13)
O7 U1 O4 171.45(11)
O5 U1 O4 65.48(11)
O2 U1 O3 89.52(13)
O1 U1 O3 90.25(13)
O7 U1 O3 118.83(11)
O5 U1 O3 117.79(11)
O4 U1 O3 52.62(11)
O2 U1 O8 92.15(14)
O1 U1 O8 87.79(14)
O7 U1 O8 52.51(10)
O5 U1 O8 175.50(10)
O4 U1 O8 119.01(11)
O3 U1 O8 66.65(10)
O2 U1 O6 93.28(13)
O1 U1 O6 86.95(13)
O7 U1 O6 71.26(11)
O5 U1 O6 52.54(10)
O4 U1 O6 117.28(11)
O3 U1 O6 169.69(11)
O8 U1 O6 123.08(10)
O2 U1 C1 91.36(14)
O1 U1 C1 88.42(14)
O7 U1 C1 145.23(14)
O5 U1 C1 91.58(14)
O4 U1 C1 26.23(13)
O3 U1 C1 26.39(13)
O8 U1 C1 92.89(14)
O6 U1 C1 143.46(14)
O2 U1 C2 90.01(15)
O1 U1 C2 90.16(15)
O7 U1 C2 96.89(13)
O5 U1 C2 26.49(12)
O4 U1 C2 91.65(13)
O3 U1 C2 144.20(13)
O8 U1 C2 149.11(12)
O6 U1 C2 26.06(12)
C1 U1 C2 117.86(15)
O2 U1 C3 89.84(15)
O1 U1 C3 90.20(15)
O7 U1 C3 26.13(12)
O5 U1 C3 149.12(12)
O4 U1 C3 145.39(13)
O3 U1 C3 92.90(12)
O8 U1 C3 26.38(12)
O6 U1 C3 97.02(12)
C1 U1 C3 119.23(15)
C2 U1 C3 122.89(14)
C1 O3 U1 93.1(3)
C1 O4 U1 93.3(3)
C2 O5 U1 94.1(3)
C2 O6 U1 92.8(3)
C3 O7 U1 94.7(3)
C3 O8 U1 93.2(3)
O4 C1 O3 120.9(4)
O4 C1 C4 119.4(5)
O3 C1 C4 119.7(5)
O4 C1 U1 60.4(2)
O3 C1 U1 60.5(2)
C4 C1 U1 179.8(4)
O6 C2 O5 120.6(5)
O6 C2 C35 122.1(4)
O5 C2 C35 117.3(4)
O6 C2 U1 61.2(3)
O5 C2 U1 59.4(2)
C35 C2 U1 176.2(3)
O7 C3 O8 119.6(4)
O7 C3 C54 121.3(4)
O8 C3 C54 119.1(4)
O7 C3 U1 59.1(2)
O8 C3 U1 60.4(2)
C54 C3 U1 179.5(4)
C5 C4 C9 121.2(4)
C5 C4 C1 118.2(4)
C9 C4 C1 120.6(4)
C6 C5 C4 118.3(5)
C6 C5 C10 119.5(5)
C4 C5 C10 122.2(4)
C7 C6 C5 121.4(5)
C7 C6 H6 119.3
C5 C6 H6 119.3
C6 C7 C8 120.2(5)
C6 C7 H7 119.9
C8 C7 H7 119.9
C7 C8 C9 121.5(5)
C7 C8 H8 119.2
C9 C8 H8 119.2
C8 C9 C4 117.3(5)
C8 C9 C16 119.5(5)
C4 C9 C16 123.0(4)
C15 C10 C11 117.4(5)
C15 C10 C5 120.5(5)
C11 C10 C5 122.0(5)
C12 C11 C10 122.1(6)
C12 C11 H11 119.0
C10 C11 H11 119.0
C13 C12 C11 118.9(6)
C13 C12 H12 120.6
C11 C12 H12 120.6
C14 C13 C12 120.1(7)
C14 C13 H13 120.0
C12 C13 H13 120.0
C13 C14 C15 120.6(7)
C13 C14 H14 119.7
C15 C14 H14 119.7
C10 C15 C14 121.0(6)
C10 C15 H15 119.5
C14 C15 H15 119.5
C21 C16 C17 117.4(5)
C21 C16 C9 121.7(5)
C17 C16 C9 120.7(5)
C18 C17 C16 120.6(5)
C18 C17 H17 119.7
C16 C17 H17 119.7
C17 C18 C19 121.1(5)
C17 C18 H18 119.5
C19 C18 H18 119.5
C20 C19 C18 118.4(5)
C20 C19 C22 121.1(5)
C18 C19 C22 120.4(5)
C21 C20 C19 121.2(5)
C21 C20 H20 119.4
C19 C20 H20 119.4
C20 C21 C16 121.1(5)
C20 C21 H21 119.4
C16 C21 H21 119.4
O9 C22 C19 121.7(5)
O9 C22 C23 121.3(5)
C19 C22 C23 117.0(4)
C28 C23 C24 121.7(5)
C28 C23 C22 120.1(5)
C24 C23 C22 117.7(5)
C23 C24 C25 118.4(5)
C23 C24 C30 121.1(5)
C25 C24 C30 120.5(5)
C26 C25 C24 121.8(5)
C26 C25 C53 117.5(4)
C24 C25 C53 120.2(5)
C25 C26 C27 118.1(5)
C25 C26 C32 121.0(5)
C27 C26 C32 120.8(5)
C26 C27 C28 121.8(5)
C26 C27 C72 120.0(4)
C28 C27 C72 118.1(5)
C23 C28 C27 118.0(5)
C23 C28 C34 121.4(4)
C27 C28 C34 120.6(5)
C30 C29 H29A 109.5
C30 C29 H29B 109.5
H29A C29 H29B 109.5
C30 C29 H29C 109.5
H29A C29 H29C 109.5
H29B C29 H29C 109.5
C29 C30 C24 110.8(5)
C29 C30 H30A 109.5
C24 C30 H30A 109.5
C29 C30 H30B 109.5
C24 C30 H30B 109.5
H30A C30 H30B 108.1
C32 C31 H31A 109.5
C32 C31 H31B 109.5
H31A C31 H31B 109.5
C32 C31 H31C 109.5
H31A C31 H31C 109.5
H31B C31 H31C 109.5
C26 C32 C31 110.7(4)
C26 C32 H32A 109.5
C31 C32 H32A 109.5
C26 C32 H32B 109.5
C31 C32 H32B 109.5
H32A C32 H32B 108.1
C34 C33 H33A 109.5
C34 C33 H33B 109.5
H33A C33 H33B 109.5
C34 C33 H33C 109.5
H33A C33 H33C 109.5
H33B C33 H33C 109.5
C28 C34 C33 111.6(4)
C28 C34 H34A 109.3
C33 C34 H34A 109.3
C28 C34 H34B 109.3
C33 C34 H34B 109.3
H34A C34 H34B 108.0
C36 C35 C40 121.5(5)
C36 C35 C2 118.6(5)
C40 C35 C2 119.9(5)
C35 C36 C37 117.8(5)
C35 C36 C41 124.2(5)
C37 C36 C41 118.0(5)
C38 C37 C36 121.1(5)
C38 C37 H37 119.4
C36 C37 H37 119.4
C37 C38 C39 120.6(5)
C37 C38 H38 119.7
C39 C38 H38 119.7
C38 C39 C40 120.3(5)
C38 C39 H39 119.9
C40 C39 H39 119.9
C39 C40 C35 118.6(5)
C39 C40 C47 118.3(5)
C35 C40 C47 123.1(5)
C46 C41 C42 117.1(5)
C46 C41 C36 120.6(5)
C42 C41 C36 122.3(5)
C43 C42 C41 121.2(5)
C43 C42 H42 119.4
C41 C42 H42 119.4
C44 C43 C42 121.0(5)
C44 C43 H43 119.5
C42 C43 H43 119.5
C43 C44 C45 118.7(5)
C43 C44 H44 120.6
C45 C44 H44 120.6
C44 C45 C46 120.8(5)
C44 C45 H45 119.6
C46 C45 H45 119.6
C45 C46 C41 121.1(5)
C45 C46 H46 119.5
C41 C46 H46 119.5
C52 C47 C48 117.2(5)
C52 C47 C40 122.3(5)
C48 C47 C40 120.4(5)
C49 C48 C47 121.8(5)
C49 C48 H48 119.1
C47 C48 H48 119.1
C48 C49 C50 120.4(5)
C48 C49 H49 119.8
C50 C49 H49 119.8
C51 C50 C49 117.9(5)
C51 C50 C53 122.6(5)
C49 C50 C53 119.4(5)
C52 C51 C50 121.2(5)
C52 C51 H51 119.4
C50 C51 H51 119.4
C51 C52 C47 121.4(5)
C51 C52 H52 119.3
C47 C52 H52 119.3
O10 C53 C50 121.4(5)
O10 C53 C25 122.5(5)
C50 C53 C25 116.0(4)
C59 C54 C55 120.6(5)
C59 C54 C3 121.6(4)
C55 C54 C3 117.7(4)
C56 C55 C54 118.4(5)
C56 C55 C60 120.4(5)
C54 C55 C60 121.2(5)
C57 C56 C55 121.6(5)
C57 C56 H56 119.2
C55 C56 H56 119.2
C56 C57 C58 120.1(5)
C56 C57 H57 119.9
C58 C57 H57 119.9
C57 C58 C59 121.0(5)
C57 C58 H58 119.5
C59 C58 H58 119.5
C58 C59 C54 118.0(5)
C58 C59 C66 119.1(5)
C54 C59 C66 122.8(4)
C65 C60 C61 119.1(6)
C65 C60 C55 120.3(5)
C61 C60 C55 120.6(5)
C62 C61 C60 119.3(6)
C62 C61 H61 120.3
C60 C61 H61 120.3
C63 C62 C61 121.1(7)
C63 C62 H62 119.4
C61 C62 H62 119.4
C62 C63 C64 119.4(7)
C62 C63 H63 120.3
C64 C63 H63 120.3
C65 C64 C63 120.4(7)
C65 C64 H64 119.8
C63 C64 H64 119.8
C64 C65 C60 120.5(7)
C64 C65 H65 119.7
C60 C65 H65 119.7
C67 C66 C71 117.7(5)
C67 C66 C59 118.6(5)
C71 C66 C59 123.7(5)
C68 C67 C66 121.2(5)
C68 C67 H67 119.4
C66 C67 H67 119.4
C67 C68 C69 121.2(5)
C67 C68 H68 119.4
C69 C68 H68 119.4
C68 C69 C70 118.1(5)
C68 C69 C72 119.3(5)
C70 C69 C72 122.6(5)
C71 C70 C69 120.7(5)
C71 C70 H70 119.7
C69 C70 H70 119.7
C70 C71 C66 121.0(5)
C70 C71 H71 119.5
C66 C71 H71 119.5
O11 C72 C69 121.3(5)
O11 C72 C27 121.9(5)
C69 C72 C27 116.8(5)
Cl1S C1S Cl2S 110.7(3)
Cl1S C1S H1SA 109.5
Cl2S C1S H1SA 109.5
Cl1S C1S H1SB 109.5
Cl2S C1S H1SB 109.5
H1SA C1S H1SB 108.1
Cl4S C2S Cl3S 111.1(4)
Cl4S C2S H2SA 109.4
Cl3S C2S H2SA 109.4
Cl4S C2S H2SB 109.4
Cl3S C2S H2SB 109.4
H2SA C2S H2SB 108.0
C11S C1A C8S 106.8(18)
C11S C1A H1AA 110.4
C8S C1A H1AA 110.4
C11S C1A H1AB 110.4
C8S C1A H1AB 110.4
H1AA C1A H1AB 108.6
Cl5S C3S Cl6S 115.0(10)
Cl5S C3S H3SA 108.5
Cl6S C3S H3SA 108.5
Cl5S C3S H3SB 108.5
Cl6S C3S H3SB 108.5
H3SA C3S H3SB 107.5
C9S C8S C1A 106.1(17)
C9S C8S H8SA 110.5
C1A C8S H8SA 110.5
C9S C8S H8SB 110.5
C1A C8S H8SB 110.5
H8SA C8S H8SB 108.7
C10S C9S C8S 102.8(17)
C10S C9S H9SA 111.2
C8S C9S H9SA 111.2
C10S C9S H9SB 111.2
C8S C9S H9SB 111.2
H9SA C9S H9SB 109.1
C11S C10S C9S 107.6(16)
C11S C10S H10A 110.2
C9S C10S H10A 110.2
C11S C10S H10B 110.2
C9S C10S H10B 110.2
H10A C10S H10B 108.5
C10S C11S C1A 102(2)
C10S C11S H11A 111.4
C1A C11S H11A 111.4
C10S C11S H11B 111.4
C1A C11S H11B 111.4
H11A C11S H11B 109.2
C4S C1B C7S 101.6(7)
C4S C1B H1BA 111.4
C7S C1B H1BA 111.4
C4S C1B H1BB 111.4
C7S C1B H1BB 111.4
H1BA C1B H1BB 109.3
C1B C4S C5S 98.4(8)
C1B C4S C5SB 104.2(12)
C1B C4S H4SA 112.1
C5S C4S H4SA 112.1
C1B C4S H4SB 112.1
C5S C4S H4SB 112.1
H4SA C4S H4SB 109.7
C1B C4S H4SC 110.9
C5SB C4S H4SC 110.9
C1B C4S H4SD 110.9
C5SB C4S H4SD 110.9
H4SC C4S H4SD 108.9
C4S C5S C6S 107.0(9)
C4S C5S H5SA 110.3
C6S C5S H5SA 110.3
C4S C5S H5SB 110.3
C6S C5S H5SB 110.3
H5SA C5S H5SB 108.6
C6SB C5SB C4S 119.6(16)
C6SB C5SB H5SC 107.4
C4S C5SB H5SC 107.4
C6SB C5SB H5SD 107.4
C4S C5SB H5SD 107.4
H5SC C5SB H5SD 107.0
C7S C6S C5S 104.8(9)
C7S C6S H6SA 110.8
C5S C6S H6SA 110.8
C7S C6S H6SB 110.8
C5S C6S H6SB 110.8
H6SA C6S H6SB 108.9
C5SB C6SB C7S 92.4(14)
C5SB C6SB H6SC 113.2
C7S C6SB H6SC 113.2
C5SB C6SB H6SD 113.2
C7S C6SB H6SD 113.2
H6SC C6SB H6SD 110.6
C6S C7S C1B 99.5(9)
C1B C7S C6SB 121.8(10)
C6S C7S H7SA 111.9
C1B C7S H7SA 111.9
C6S C7S H7SB 111.9
C1B C7S H7SB 111.9
H7SA C7S H7SB 109.6
C1B C7S H7SC 106.9
C6SB C7S H7SC 106.9
C1B C7S H7SD 106.9
C6SB C7S H7SD 106.9
H7SC C7S H7SD 106.7
C77B N1 C73B 114.6(12)
C75 N1 C73 108.9(9)
C77B N1 C75B 111.5(12)
C73B N1 C75B 91.7(11)
C75 N1 C77 118.7(10)
C73 N1 C77 111.3(8)
C75 N1 H1A 105.6
C73 N1 H1A 105.6
C77 N1 H1A 105.6
C77B N1 H1B 112.5
C73B N1 H1B 112.5
C75B N1 H1B 112.5
C73 C76B H76A 109.5
C73 C76B H76B 109.5
H76A C76B H76B 109.5
C73 C76B H76C 109.5
H76A C76B H76C 109.5
H76B C76B H76C 109.5
C75B C76B H76D 109.5
C75B C76B H76E 109.5
H76D C76B H76E 109.5
C75B C76B H76F 109.5
H76D C76B H76F 109.5
H76E C76B H76F 109.5
C78 C77 N1 102.8(11)
C78 C77 H77A 111.2
N1 C77 H77A 111.2
C78 C77 H77B 111.2
N1 C77 H77B 111.2
H77A C77 H77B 109.1
N1 C73 C76B 107.3(8)
N1 C73 H73A 110.3
C76B C73 H73A 110.3
N1 C73 H73B 110.3
C76B C73 H73B 110.3
H73A C73 H73B 108.5
C75 C76 H76G 109.5
C75 C76 H76H 109.5
H76G C76 H76H 109.5
C75 C76 H76I 109.5
H76G C76 H76I 109.5
H76H C76 H76I 109.5
N1 C75 C76 115.7(14)
N1 C75 H75A 108.4
C76 C75 H75A 108.4
N1 C75 H75B 108.4
C76 C75 H75B 108.4
H75A C75 H75B 107.4
C77 C78 H78A 109.5
C77 C78 H78B 109.5
H78A C78 H78B 109.5
C77 C78 H78C 109.5
H78A C78 H78C 109.5
H78B C78 H78C 109.5
N1 C73B C74B 120.3(12)
N1 C73B H73C 107.3
C74B C73B H73C 107.3
N1 C73B H73D 107.3
C74B C73B H73D 107.3
H73C C73B H73D 106.9
C73B C74B H74A 109.5
C73B C74B H74B 109.5
H74A C74B H74B 109.5
C73B C74B H74C 109.5
H74A C74B H74C 109.5
H74B C74B H74C 109.5
C76B C75B N1 102.1(13)
C76B C75B H75C 111.3
N1 C75B H75C 111.3
C76B C75B H75D 111.3
N1 C75B H75D 111.3
H75C C75B H75D 109.2
N1 C77B C78B 95.9(13)
N1 C77B H77C 112.6
C78B C77B H77C 112.6
N1 C77B H77D 112.6
C78B C77B H77D 112.6
H77C C77B H77D 110.1
C77B C78B H78D 109.5
C77B C78B H78E 109.5
H78D C78B H78E 109.5
C77B C78B H78F 109.5
H78D C78B H78F 109.5
H78E C78B H78F 109.5

loop_
_geom_bond_atom_site_label_1
_geom_bond_atom_site_label_2
_geom_bond_distance
U1 O2 1.757(3)
U1 O1 1.765(3)
U1 O7 2.462(3)
U1 O5 2.464(3)
U1 O4 2.475(3)
U1 O3 2.476(3)
U1 O8 2.490(3)
U1 O6 2.504(3)
U1 C1 2.841(5)
U1 C2 2.854(5)
U1 C3 2.859(5)
O3 C1 1.265(6)
O4 C1 1.258(6)
O5 C2 1.276(6)
O6 C2 1.255(6)
O7 C3 1.263(6)
O8 C3 1.272(5)
O9 C22 1.226(6)
O10 C53 1.222(6)
O11 C72 1.214(6)
C1 C4 1.505(6)
C2 C35 1.508(7)
C3 C54 1.502(7)
C4 C5 1.406(7)
C4 C9 1.419(7)
C5 C6 1.394(7)
C5 C10 1.491(7)
C6 C7 1.367(7)
C6 H6 0.9500
C7 C8 1.384(7)
C7 H7 0.9500
C8 C9 1.398(7)
C8 H8 0.9500
C9 C16 1.491(7)
C10 C15 1.381(8)
C10 C11 1.395(7)
C11 C12 1.386(8)
C11 H11 0.9500
C12 C13 1.377(10)
C12 H12 0.9500
C13 C14 1.374(10)
C13 H13 0.9500
C14 C15 1.382(9)
C14 H14 0.9500
C15 H15 0.9500
C16 C21 1.405(7)
C16 C17 1.411(7)
C17 C18 1.388(7)
C17 H17 0.9500
C18 C19 1.390(7)
C18 H18 0.9500
C19 C20 1.389(7)
C19 C22 1.488(7)
C20 C21 1.379(7)
C20 H20 0.9500
C21 H21 0.9500
C22 C23 1.511(7)
C23 C28 1.395(7)
C23 C24 1.399(7)
C24 C25 1.400(7)
C24 C30 1.524(7)
C25 C26 1.394(7)
C25 C53 1.519(7)
C26 C27 1.395(7)
C26 C32 1.525(7)
C27 C28 1.412(7)
C27 C72 1.512(7)
C28 C34 1.512(7)
C29 C30 1.524(7)
C29 H29A 0.9800
C29 H29B 0.9800
C29 H29C 0.9800
C30 H30A 0.9900
C30 H30B 0.9900
C31 C32 1.544(8)
C31 H31A 0.9800
C31 H31B 0.9800
C31 H31C 0.9800
C32 H32A 0.9900
C32 H32B 0.9900
C33 C34 1.529(7)
C33 H33A 0.9800
C33 H33B 0.9800
C33 H33C 0.9800
C34 H34A 0.9900
C34 H34B 0.9900
C35 C36 1.397(7)
C35 C40 1.410(7)
C36 C37 1.408(7)
C36 C41 1.497(7)
C37 C38 1.381(8)
C37 H37 0.9500
C38 C39 1.383(8)
C38 H38 0.9500
C39 C40 1.400(7)
C39 H39 0.9500
C40 C47 1.499(7)
C41 C46 1.392(7)
C41 C42 1.397(7)
C42 C43 1.381(7)
C42 H42 0.9500
C43 C44 1.373(8)
C43 H43 0.9500
C44 C45 1.378(8)
C44 H44 0.9500
C45 C46 1.387(8)
C45 H45 0.9500
C46 H46 0.9500
C47 C52 1.397(7)
C47 C48 1.401(7)
C48 C49 1.377(7)
C48 H48 0.9500
C49 C50 1.407(7)
C49 H49 0.9500
C50 C51 1.392(7)
C50 C53 1.500(7)
C51 C52 1.379(7)
C51 H51 0.9500
C52 H52 0.9500
C54 C59 1.412(7)
C54 C55 1.413(7)
C55 C56 1.387(7)
C55 C60 1.491(7)
C56 C57 1.365(7)
C56 H56 0.9500
C57 C58 1.387(7)
C57 H57 0.9500
C58 C59 1.397(7)
C58 H58 0.9500
C59 C66 1.486(7)
C60 C65 1.380(8)
C60 C61 1.398(8)
C61 C62 1.392(8)
C61 H61 0.9500
C62 C63 1.358(10)
C62 H62 0.9500
C63 C64 1.388(11)
C63 H63 0.9500
C64 C65 1.376(9)
C64 H64 0.9500
C65 H65 0.9500
C66 C67 1.398(7)
C66 C71 1.401(7)
C67 C68 1.378(7)
C67 H67 0.9500
C68 C69 1.391(7)
C68 H68 0.9500
C69 C70 1.402(7)
C69 C72 1.499(7)
C70 C71 1.386(7)
C70 H70 0.9500
C71 H71 0.9500
Cl1S C1S 1.729(6)
Cl2S C1S 1.771(6)
C1S H1SA 0.9900
C1S H1SB 0.9900
Cl3S C2S 1.774(7)
Cl4S C2S 1.769(7)
C2S H2SA 0.9900
C2S H2SB 0.9900
Cl5S C3S 1.743(13)
Cl6S C3S 1.759(15)
C1A C11S 1.518(19)
C1A C8S 1.537(17)
C1A H1AA 0.9900
C1A H1AB 0.9900
C3S H3SA 0.9900
C3S H3SB 0.9900
C8S C9S 1.521(17)
C8S H8SA 0.9900
C8S H8SB 0.9900
C9S C10S 1.515(17)
C9S H9SA 0.9900
C9S H9SB 0.9900
C10S C11S 1.464(16)
C10S H10A 0.9900
C10S H10B 0.9900
C11S H11A 0.9900
C11S H11B 0.9900
C1B C4S 1.495(5)
C1B C7S 1.501(5)
C1B H1BA 0.9900
C1B H1BB 0.9900
C4S C5S 1.497(5)
C4S C5SB 1.509(5)
C4S H4SA 0.9900
C4S H4SB 0.9900
C4S H4SC 0.9900
C4S H4SD 0.9900
C5S C6S 1.506(5)
C5S H5SA 0.9900
C5S H5SB 0.9900
C5SB C6SB 1.502(5)
C5SB H5SC 0.9900
C5SB H5SD 0.9900
C6S C7S 1.486(5)
C6S H6SA 0.9900
C6S H6SB 0.9900
C6SB C7S 1.506(5)
C6SB H6SC 0.9900
C6SB H6SD 0.9900
C7S H7SA 0.9900
C7S H7SB 0.9900
C7S H7SC 0.9900
C7S H7SD 0.9900
N1 C77B 1.286(18)
N1 C75 1.438(16)
N1 C73B 1.483(17)
N1 C73 1.509(12)
N1 C75B 1.65(2)
N1 C77 1.665(17)
N1 H1A 1.0000
N1 H1B 1.0000
C76B C75B 1.52(2)
C76B C73 1.561(14)
C76B H76A 0.9800
C76B H76B 0.9800
C76B H76C 0.9800
C76B H76D 0.9800
C76B H76E 0.9800
C76B H76F 0.9800
C77 C78 1.485(18)
C77 H77A 0.9900
C77 H77B 0.9900
C73 H73A 0.9900
C73 H73B 0.9900
C76 C75 1.46(2)
C76 H76G 0.9800
C76 H76H 0.9800
C76 H76I 0.9800
C75 H75A 0.9900
C75 H75B 0.9900
C78 H78A 0.9800
C78 H78B 0.9800
C78 H78C 0.9800
C73B C74B 1.53(2)
C73B H73C 0.9900
C73B H73D 0.9900
C74B H74A 0.9800
C74B H74B 0.9800
C74B H74C 0.9800
C75B H75C 0.9900
C75B H75D 0.9900
C77B C78B 1.46(3)
C77B H77C 0.9900
C77B H77D 0.9900
C78B H78D 0.9800
C78B H78E 0.9800
C78B H78F 0.9800
